data_2018269
loop_
_publ_author_name
'Plonka, Anna M.'
'Banerjee, Debasis'
'Parise, John B.'

_publ_section_title
;
 Poly[(\m~4~-adamantane-1,3-dicarboxylato-\k^5^<i>O</i>^1^:<i>O</i>^1'^:<i>O</i>^3^,<i>O</i>^3'^:<i>O</i>^3'^)(\m~3~-adamantane-1,3-dicarboxylato-\k^5^<i>O</i>^1^,<i>O</i>^1'^:<i>O</i>^3^,<i>O</i>^3'^:<i>O</i>^3'^)dimagnesium]:
 a layered coordination polymer
;
_journal_coeditor_code BM3110
_journal_issue 11
_journal_name_full 'Acta Crystallographica Section C'
_journal_page_first m335
_journal_page_last m337
_journal_paper_doi 10.1107/S0108270111037954
_journal_volume 67
_journal_year 2011
_chemical_formula_iupac '[Mg2 (C12 H14 O4)2]'
_chemical_formula_moiety 'C24 H28 O8 Mg2'
_chemical_formula_sum 'C24 H28 Mg2 O8'
_chemical_formula_weight 246.5
_chemical_name_systematic
;
Poly[(\m~4~-adamantane-1,3-dicarboxylato-
\k^5^<i>O</i>^1^:<i>O</i>^1'^:<i>O</i>^3^,<i>O</i>^3'^:<i>O</i>^3'^)(\m~3~-
adamantane-1,3-dicarboxylato-
\k^5^<i>O</i>^1^,<i>O</i>^1'^:<i>O</i>^3^,<i>O</i>^3'^:<i>O</i>^3'^)
dimagnesium]
;
_space_group_IT_number 2
_symmetry_cell_setting triclinic
_symmetry_space_group_name_Hall '-P 1'
_symmetry_space_group_name_H-M 'P -1'
_atom_sites_solution_hydrogens geom
_atom_sites_solution_primary direct
_atom_sites_solution_secondary difmap
_cell_angle_alpha 70.713(4)
_cell_angle_beta 83.131(3)
_cell_angle_gamma 89.141(3)
_cell_formula_units_Z 2
_cell_length_a 6.9034(2)
_cell_length_b 11.3549(4)
_cell_length_c 15.3196(6)
_cell_measurement_reflns_used 9594
_cell_measurement_temperature 293(2)
_cell_measurement_theta_max 32.9699
_cell_measurement_theta_min 3.1289
_cell_volume 1124.95(7)
_computing_cell_refinement 'CrysAlis PRO (Oxford Diffraction, 2010)'
_computing_data_collection 'CrysAlis PRO (Oxford Diffraction, 2010)'
_computing_data_reduction 'CrysAlis PRO (Oxford Diffraction, 2010)'
_computing_molecular_graphics
;
ORTEP-3 for Windows (Burnett & Johnson, 1996) and CrystalMaker (Palmer,
2009)
;
_computing_publication_material 'SHELXL97 (Sheldrick, 2008)'
_computing_structure_refinement 'SHELXL97 (Sheldrick, 2008)'
_computing_structure_solution 'SHELXS97 (Sheldrick, 2008)'
_diffrn_ambient_temperature 293(2)
_diffrn_detector_area_resol_mean 10.4962
_diffrn_measured_fraction_theta_full 0.998
_diffrn_measured_fraction_theta_max 0.998
_diffrn_measurement_device_type 'Oxford Xcalibur Atlas Gemini'
_diffrn_measurement_method \w
_diffrn_radiation_monochromator graphite
_diffrn_radiation_source 'Enhance (Mo) X-ray Source'
_diffrn_radiation_type MoK\a
_diffrn_radiation_wavelength 0.71073
_diffrn_reflns_av_R_equivalents 0.0612
_diffrn_reflns_av_sigmaI/netI 0.0588
_diffrn_reflns_limit_h_max 8
_diffrn_reflns_limit_h_min -8
_diffrn_reflns_limit_k_max 14
_diffrn_reflns_limit_k_min -14
_diffrn_reflns_limit_l_max 19
_diffrn_reflns_limit_l_min -19
_diffrn_reflns_number 28700
_diffrn_reflns_theta_full 26.37
_diffrn_reflns_theta_max 26.37
_diffrn_reflns_theta_min 3.14
_diffrn_standards_number 0
_exptl_absorpt_coefficient_mu 0.154
_exptl_absorpt_correction_T_max 1.000
_exptl_absorpt_correction_T_min 0.979
_exptl_absorpt_correction_type multi-scan
_exptl_absorpt_process_details '(CrysAlis PRO; Oxford Diffraction, 2010)'
_exptl_crystal_colour colourless
_exptl_crystal_density_diffrn 1.452
_exptl_crystal_description needle
_exptl_crystal_F_000 520
_exptl_crystal_size_max 0.3
_exptl_crystal_size_mid 0.1
_exptl_crystal_size_min 0.05
_refine_diff_density_max 0.463
_refine_diff_density_min -0.277
_refine_ls_extinction_method none
_refine_ls_goodness_of_fit_ref 1.022
_refine_ls_hydrogen_treatment constr
_refine_ls_matrix_type full
_refine_ls_number_parameters 307
_refine_ls_number_reflns 4605
_refine_ls_number_restraints 0
_refine_ls_restrained_S_all 1.022
_refine_ls_R_factor_all 0.0841
_refine_ls_R_factor_gt 0.0531
_refine_ls_shift/su_max 0.000
_refine_ls_shift/su_mean 0.000
_refine_ls_structure_factor_coef Fsqd
_refine_ls_weighting_details 'calc w = 1/[\s^2^(Fo^2^)+(0.0797P)^2^] where P=(Fo^2^+2Fc^2^)/3'
_refine_ls_weighting_scheme calc
_refine_ls_wR_factor_gt 0.1321
_refine_ls_wR_factor_ref 0.1535
_reflns_number_gt 3157
_reflns_number_total 4605
_reflns_threshold_expression I>2\s(I)
_cod_data_source_file bm3110.cif
_cod_data_source_block I
_cod_original_formula_sum 'C24 H28 O8 Mg2'
_cod_database_code 2018269
_cod_database_fobs_code 2018269

loop_
_symmetry_equiv_pos_as_xyz
'x, y, z'
'-x, -y, -z'

loop_
_atom_site_type_symbol
_atom_site_label
_atom_site_fract_x
_atom_site_fract_y
_atom_site_fract_z
_atom_site_U_iso_or_equiv
_atom_site_adp_type
_atom_site_calc_flag
_atom_site_refinement_flags
_atom_site_occupancy
_atom_site_symmetry_multiplicity
C C1 0.0787(4) 0.0955(3) 0.60973(18) 0.0325(6) Uani d . 1 1
C C2 0.1404(3) 0.1959(2) 0.51649(17) 0.0280(6) Uani d . 1 1
C C3 -0.0342(4) 0.2457(3) 0.46362(18) 0.0355(6) Uani d . 1 1
H H3A -0.0974 0.1782 0.4511 0.043 Uiso calc R 1 1
H H3B -0.1282 0.2783 0.5015 0.043 Uiso calc R 1 1
C C4 0.2380(4) 0.3033(2) 0.53668(18) 0.0337(6) Uani d . 1 1
H H4A 0.1464 0.3356 0.5758 0.040 Uiso calc R 1 1
H H4B 0.3498 0.2729 0.5697 0.040 Uiso calc R 1 1
C C5 0.2896(3) 0.1443(2) 0.45653(17) 0.0276(6) Uani d . 1 1
H H5A 0.2308 0.0754 0.4440 0.033 Uiso calc R 1 1
H H5B 0.4010 0.1135 0.4898 0.033 Uiso calc R 1 1
C C6 0.3038(4) 0.4077(2) 0.44481(19) 0.0371(6) Uani d . 1 1
H H6 0.3646 0.4766 0.4578 0.044 Uiso calc R 1 1
C C7 0.1292(4) 0.4552(3) 0.3917(2) 0.0429(7) Uani d . 1 1
H H7A 0.0357 0.4901 0.4283 0.052 Uiso calc R 1 1
H H7B 0.1722 0.5205 0.3335 0.052 Uiso calc R 1 1
C C8 0.0326(4) 0.3487(3) 0.37193(18) 0.0348(6) Uani d . 1 1
H H8 -0.0804 0.3796 0.3386 0.042 Uiso calc R 1 1
C C9 0.1792(3) 0.2962(3) 0.31217(17) 0.0308(6) Uani d . 1 1
H H9A 0.2199 0.3607 0.2532 0.037 Uiso calc R 1 1
H H9B 0.1183 0.2281 0.2994 0.037 Uiso calc R 1 1
C C10 0.4520(4) 0.3551(2) 0.38605(18) 0.0319(6) Uani d . 1 1
H H10A 0.5625 0.3240 0.4199 0.038 Uiso calc R 1 1
H H10B 0.4992 0.4207 0.3287 0.038 Uiso calc R 1 1
C C11 0.3576(3) 0.2489(2) 0.36340(16) 0.0261(5) Uani d . 1 1
C C12 0.5037(3) 0.1963(2) 0.30560(16) 0.0261(5) Uani d . 1 1
C C13 0.0083(3) 0.1980(2) 0.09558(17) 0.0265(5) Uani d . 1 1
C C14 0.1581(3) 0.2521(2) 0.01134(16) 0.0260(5) Uani d . 1 1
C C15 0.3370(3) 0.3017(2) 0.03970(17) 0.0302(6) Uani d . 1 1
H H15A 0.3931 0.2347 0.0866 0.036 Uiso calc R 1 1
H H15B 0.2988 0.3665 0.0662 0.036 Uiso calc R 1 1
C C16 0.2211(3) 0.1476(2) -0.02924(17) 0.0262(5) Uani d . 1 1
H H16A 0.2753 0.0797 0.0177 0.031 Uiso calc R 1 1
H H16B 0.1084 0.1153 -0.0471 0.031 Uiso calc R 1 1
C C17 0.0709(4) 0.3569(2) -0.06344(17) 0.0314(6) Uani d . 1 1
H H17A 0.0277 0.4225 -0.0386 0.038 Uiso calc R 1 1
H H17B -0.0415 0.3249 -0.0818 0.038 Uiso calc R 1 1
C C18 0.2242(4) 0.4104(2) -0.14871(18) 0.0342(6) Uani d . 1 1
H H18 0.1679 0.4784 -0.1960 0.041 Uiso calc R 1 1
C C19 0.2848(4) 0.3066(2) -0.18863(18) 0.0339(6) Uani d . 1 1
H H19A 0.3795 0.3394 -0.2435 0.041 Uiso calc R 1 1
H H19B 0.1718 0.2752 -0.2070 0.041 Uiso calc R 1 1
C C20 0.4000(4) 0.4599(3) -0.11934(19) 0.0410(7) Uani d . 1 1
H H20A 0.3603 0.5257 -0.0941 0.049 Uiso calc R 1 1
H H20B 0.4965 0.4949 -0.1731 0.049 Uiso calc R 1 1
C C21 0.3746(3) 0.1996(2) -0.11479(17) 0.0282(6) Uani d . 1 1
C C22 0.4886(4) 0.3548(2) -0.04611(18) 0.0333(6) Uani d . 1 1
H H22 0.6027 0.3871 -0.0280 0.040 Uiso calc R 1 1
C C23 0.5508(4) 0.2512(3) -0.08576(18) 0.0342(6) Uani d . 1 1
H H23A 0.6082 0.1846 -0.0392 0.041 Uiso calc R 1 1
H H23B 0.6486 0.2838 -0.1393 0.041 Uiso calc R 1 1
C C24 0.4308(4) 0.0980(2) -0.15667(17) 0.0319(6) Uani d . 1 1
O O1 -0.0981(3) 0.08431(19) 0.64206(13) 0.0472(5) Uani d . 1 1
O O2 0.2074(3) 0.0308(2) 0.65109(14) 0.0557(6) Uani d . 1 1
O O3 0.6788(2) 0.22620(18) 0.29161(13) 0.0390(5) Uani d . 1 1
O O4 0.4473(2) 0.11580(16) 0.26990(12) 0.0307(4) Uani d . 1 1
O O5 0.0584(2) 0.11589(16) 0.17021(11) 0.0292(4) Uani d . 1 1
O O6 -0.1645(2) 0.22741(18) 0.09567(12) 0.0383(5) Uani d . 1 1
O O7 0.6078(3) 0.08638(19) -0.18251(15) 0.0474(5) Uani d . 1 1
O O8 0.2981(3) 0.0323(2) -0.16616(16) 0.0545(6) Uani d . 1 1
Mg Mg1 0.24942(11) 0.01551(8) 0.24454(6) 0.0287(2) Uani d . 1 1
Mg Mg2 0.75194(11) 0.09054(8) 0.22683(6) 0.0269(2) Uani d . 1 1

loop_
_atom_site_aniso_label
_atom_site_aniso_U_11
_atom_site_aniso_U_22
_atom_site_aniso_U_33
_atom_site_aniso_U_12
_atom_site_aniso_U_13
_atom_site_aniso_U_23
C1 0.0308(14) 0.0416(16) 0.0247(14) 0.0006(12) 0.0020(11) -0.0122(12)
C2 0.0261(13) 0.0361(14) 0.0207(13) 0.0031(10) 0.0000(10) -0.0092(11)
C3 0.0264(13) 0.0488(17) 0.0300(15) 0.0070(12) 0.0003(11) -0.0127(13)
C4 0.0362(15) 0.0425(16) 0.0249(14) 0.0061(12) -0.0011(11) -0.0155(12)
C5 0.0236(12) 0.0330(14) 0.0252(13) 0.0013(10) 0.0015(10) -0.0102(11)
C6 0.0470(16) 0.0341(15) 0.0340(15) -0.0001(12) -0.0013(12) -0.0176(13)
C7 0.0597(19) 0.0325(15) 0.0320(16) 0.0149(14) 0.0021(14) -0.0077(13)
C8 0.0308(14) 0.0458(16) 0.0249(14) 0.0145(12) -0.0031(11) -0.0088(12)
C9 0.0289(13) 0.0396(15) 0.0238(13) 0.0044(11) -0.0012(10) -0.0112(12)
C10 0.0331(14) 0.0339(15) 0.0283(14) -0.0034(11) 0.0014(11) -0.0112(12)
C11 0.0232(12) 0.0346(14) 0.0224(13) 0.0026(10) -0.0007(10) -0.0128(11)
C12 0.0255(13) 0.0321(14) 0.0197(12) 0.0009(10) -0.0022(10) -0.0073(11)
C13 0.0256(13) 0.0305(14) 0.0266(14) -0.0001(10) -0.0026(10) -0.0139(11)
C14 0.0238(12) 0.0327(14) 0.0221(13) 0.0004(10) -0.0013(10) -0.0102(11)
C15 0.0296(13) 0.0371(15) 0.0247(13) -0.0051(11) 0.0013(10) -0.0128(12)
C16 0.0239(12) 0.0303(14) 0.0241(13) -0.0013(10) 0.0007(10) -0.0099(11)
C17 0.0334(14) 0.0317(14) 0.0282(14) 0.0055(11) -0.0028(11) -0.0092(12)
C18 0.0435(15) 0.0298(14) 0.0245(14) 0.0019(12) -0.0031(12) -0.0032(11)
C19 0.0346(14) 0.0421(16) 0.0250(14) -0.0038(12) -0.0005(11) -0.0121(12)
C20 0.0532(18) 0.0381(16) 0.0296(15) -0.0107(13) 0.0076(13) -0.0123(13)
C21 0.0243(12) 0.0354(14) 0.0250(13) -0.0014(10) 0.0013(10) -0.0116(11)
C22 0.0284(13) 0.0442(16) 0.0286(14) -0.0115(11) 0.0026(11) -0.0154(13)
C23 0.0261(13) 0.0465(16) 0.0290(14) -0.0039(11) 0.0029(11) -0.0132(13)
C24 0.0317(14) 0.0381(15) 0.0239(14) -0.0009(11) 0.0020(11) -0.0093(12)
O1 0.0326(11) 0.0612(14) 0.0349(11) -0.0010(9) 0.0069(9) -0.0025(10)
O2 0.0392(12) 0.0703(15) 0.0347(12) 0.0169(11) 0.0048(9) 0.0092(11)
O3 0.0228(9) 0.0539(12) 0.0450(12) -0.0026(8) 0.0059(8) -0.0259(10)
O4 0.0258(9) 0.0424(11) 0.0297(10) 0.0025(7) -0.0015(7) -0.0204(8)
O5 0.0242(9) 0.0384(10) 0.0207(9) -0.0005(7) -0.0005(7) -0.0050(8)
O6 0.0250(10) 0.0528(12) 0.0303(10) 0.0071(8) 0.0023(8) -0.0071(9)
O7 0.0324(11) 0.0628(14) 0.0584(14) 0.0056(9) 0.0029(9) -0.0384(11)
O8 0.0396(12) 0.0651(14) 0.0738(16) -0.0119(10) 0.0139(11) -0.0495(13)
Mg1 0.0198(4) 0.0404(5) 0.0265(5) 0.0014(3) 0.0007(3) -0.0131(4)
Mg2 0.0203(4) 0.0366(5) 0.0242(5) 0.0014(3) 0.0007(3) -0.0117(4)

loop_
_atom_type_symbol
_atom_type_description
_atom_type_scat_dispersion_real
_atom_type_scat_dispersion_imag
_atom_type_scat_source
C C 0.0033 0.0016 'International Tables Vol C Tables 4.2.6.8 and 6.1.1.4'
H H 0.0000 0.0000 'International Tables Vol C Tables 4.2.6.8 and 6.1.1.4'
O O 0.0106 0.0060 'International Tables Vol C Tables 4.2.6.8 and 6.1.1.4'
Mg Mg 0.0486 0.0363 'International Tables Vol C Tables 4.2.6.8 and 6.1.1.4'

loop_
_geom_angle_atom_site_label_1
_geom_angle_atom_site_label_2
_geom_angle_atom_site_label_3
_geom_angle_site_symmetry_1
_geom_angle_site_symmetry_3
_geom_angle
_geom_angle_publ_flag
O1 Mg1 O4 2_556 . 111.03(9) y
O1 Mg1 O5 2_556 . 104.53(8) y
O4 Mg1 O5 . . 112.92(8) y
O7 Mg1 O1 2_655 2_556 111.52(10) y
O7 Mg1 O4 2_655 . 104.95(8) y
O7 Mg1 O5 2_655 . 112.07(9) y
O2 Mg2 O3 2_656 . 89.61(9) y
O2 Mg2 O4 2_656 . 93.73(8) y
O2 Mg2 O5 2_656 1_655 96.04(8) y
O3 Mg2 O4 . . 60.72(7) y
O3 Mg2 O5 . 1_655 108.79(7) y
O5 Mg2 O6 1_655 1_655 60.59(7) y
O6 Mg2 O3 1_655 . 92.72(8) y
O6 Mg2 O4 1_655 . 108.27(7) y
O8 Mg2 O2 2_655 2_656 96.80(11) y
O8 Mg2 O4 2_655 . 95.76(8) y
O8 Mg2 O5 2_655 1_655 93.49(8) y
O8 Mg2 O6 2_655 1_655 90.71(9) y
O2 C1 O1 . . 123.2(2) ?
O2 C1 C2 . . 118.1(2) ?
O1 C1 C2 . . 118.6(2) ?
C1 C2 C3 . . 111.8(2) ?
C1 C2 C5 . . 110.1(2) ?
C3 C2 C5 . . 109.7(2) ?
C1 C2 C4 . . 107.3(2) ?
C3 C2 C4 . . 109.1(2) ?
C5 C2 C4 . . 108.7(2) ?
C8 C3 C2 . . 110.3(2) ?
C8 C3 H3A . . 109.6 ?
C2 C3 H3A . . 109.6 ?
C8 C3 H3B . . 109.6 ?
C2 C3 H3B . . 109.6 ?
H3A C3 H3B . . 108.1 ?
C6 C4 C2 . . 109.7(2) ?
C6 C4 H4A . . 109.7 ?
C2 C4 H4A . . 109.7 ?
C6 C4 H4B . . 109.7 ?
C2 C4 H4B . . 109.7 ?
H4A C4 H4B . . 108.2 ?
C2 C5 C11 . . 109.7(2) ?
C2 C5 H5A . . 109.7 ?
C11 C5 H5A . . 109.7 ?
C2 C5 H5B . . 109.7 ?
C11 C5 H5B . . 109.7 ?
H5A C5 H5B . . 108.2 ?
C10 C6 C7 . . 109.4(2) ?
C10 C6 C4 . . 108.5(2) ?
C7 C6 C4 . . 110.2(2) ?
C10 C6 H6 . . 109.6 ?
C7 C6 H6 . . 109.6 ?
C4 C6 H6 . . 109.6 ?
C8 C7 C6 . . 110.0(2) ?
C8 C7 H7A . . 109.7 ?
C6 C7 H7A . . 109.7 ?
C8 C7 H7B . . 109.7 ?
C6 C7 H7B . . 109.7 ?
H7A C7 H7B . . 108.2 ?
C7 C8 C3 . . 109.6(2) ?
C7 C8 C9 . . 109.4(2) ?
C3 C8 C9 . . 109.3(2) ?
C7 C8 H8 . . 109.5 ?
C3 C8 H8 . . 109.5 ?
C9 C8 H8 . . 109.5 ?
C8 C9 C11 . . 109.8(2) ?
C8 C9 H9A . . 109.7 ?
C11 C9 H9A . . 109.7 ?
C8 C9 H9B . . 109.7 ?
C11 C9 H9B . . 109.7 ?
H9A C9 H9B . . 108.2 ?
C6 C10 C11 . . 110.2(2) ?
C6 C10 H10A . . 109.6 ?
C11 C10 H10A . . 109.6 ?
C6 C10 H10B . . 109.6 ?
C11 C10 H10B . . 109.6 ?
H10A C10 H10B . . 108.1 ?
C12 C11 C10 . . 110.42(19) ?
C12 C11 C9 . . 110.60(19) ?
C10 C11 C9 . . 110.1(2) ?
C12 C11 C5 . . 108.78(19) ?
C10 C11 C5 . . 108.1(2) ?
C9 C11 C5 . . 108.76(19) ?
O3 C12 O4 . . 117.9(2) ?
O3 C12 C11 . . 122.1(2) ?
O4 C12 C11 . . 120.1(2) ?
O3 C12 Mg2 . . 57.84(13) ?
O4 C12 Mg2 . . 60.36(12) ?
C11 C12 Mg2 . . 173.50(17) ?
O6 C13 O5 . . 117.6(2) ?
O6 C13 C14 . . 122.2(2) ?
O5 C13 C14 . . 120.2(2) ?
O6 C13 Mg2 . 1_455 57.60(13) ?
O5 C13 Mg2 . 1_455 60.31(12) ?
C14 C13 Mg2 . 1_455 173.55(17) ?
C13 C14 C17 . . 110.6(2) ?
C13 C14 C15 . . 110.06(19) ?
C17 C14 C15 . . 109.9(2) ?
C13 C14 C16 . . 108.55(19) ?
C17 C14 C16 . . 108.59(19) ?
C15 C14 C16 . . 109.10(19) ?
C14 C15 C22 . . 109.5(2) ?
C14 C15 H15A . . 109.8 ?
C22 C15 H15A . . 109.8 ?
C14 C15 H15B . . 109.8 ?
C22 C15 H15B . . 109.8 ?
H15A C15 H15B . . 108.2 ?
C21 C16 C14 . . 109.82(19) ?
C21 C16 H16A . . 109.7 ?
C14 C16 H16A . . 109.7 ?
C21 C16 H16B . . 109.7 ?
C14 C16 H16B . . 109.7 ?
H16A C16 H16B . . 108.2 ?
C14 C17 C18 . . 110.0(2) ?
C14 C17 H17A . . 109.7 ?
C18 C17 H17A . . 109.7 ?
C14 C17 H17B . . 109.7 ?
C18 C17 H17B . . 109.7 ?
H17A C17 H17B . . 108.2 ?
C20 C18 C19 . . 110.2(2) ?
C20 C18 C17 . . 109.3(2) ?
C19 C18 C17 . . 108.7(2) ?
C20 C18 H18 . . 109.5 ?
C19 C18 H18 . . 109.5 ?
C17 C18 H18 . . 109.5 ?
C18 C19 C21 . . 109.8(2) ?
C18 C19 H19A . . 109.7 ?
C21 C19 H19A . . 109.7 ?
C18 C19 H19B . . 109.7 ?
C21 C19 H19B . . 109.7 ?
H19A C19 H19B . . 108.2 ?
C18 C20 C22 . . 109.8(2) ?
C18 C20 H20A . . 109.7 ?
C22 C20 H20A . . 109.7 ?
C18 C20 H20B . . 109.7 ?
C22 C20 H20B . . 109.7 ?
H20A C20 H20B . . 108.2 ?
C24 C21 C23 . . 112.0(2) ?
C24 C21 C16 . . 109.7(2) ?
C23 C21 C16 . . 109.1(2) ?
C24 C21 C19 . . 108.1(2) ?
C23 C21 C19 . . 109.0(2) ?
C16 C21 C19 . . 108.8(2) ?
C20 C22 C23 . . 109.7(2) ?
C20 C22 C15 . . 109.6(2) ?
C23 C22 C15 . . 109.2(2) ?
C20 C22 H22 . . 109.4 ?
C23 C22 H22 . . 109.4 ?
C15 C22 H22 . . 109.4 ?
C22 C23 C21 . . 110.3(2) ?
C22 C23 H23A . . 109.6 ?
C21 C23 H23A . . 109.6 ?
C22 C23 H23B . . 109.6 ?
C21 C23 H23B . . 109.6 ?
H23A C23 H23B . . 108.1 ?
O8 C24 O7 . . 122.9(3) ?
O8 C24 C21 . . 118.1(2) ?
O7 C24 C21 . . 119.0(2) ?
C1 O1 Mg1 . 2_556 135.88(18) ?
C1 O2 Mg2 . 2_656 141.11(18) ?
C12 O3 Mg2 . . 92.54(16) ?
C12 O4 Mg1 . . 152.84(16) ?
C12 O4 Mg2 . . 88.41(14) ?
Mg1 O4 Mg2 . . 118.67(9) ?
C13 O5 Mg1 . . 152.80(16) ?
C13 O5 Mg2 . 1_455 88.52(13) ?
Mg1 O5 Mg2 . 1_455 118.65(8) ?
C13 O6 Mg2 . 1_455 92.88(15) ?
C24 O7 Mg1 . 2_655 135.40(19) ?
C24 O8 Mg2 . 2_655 141.77(19) ?
O2 Mg2 O6 2_656 1_655 155.94(9) ?
O8 Mg2 O3 2_655 . 156.07(9) ?
O4 Mg2 O5 . 1_655 165.66(8) ?
O8 Mg2 C12 2_655 . 126.99(9) ?
O2 Mg2 C12 2_656 . 89.87(9) ?
O6 Mg2 C12 1_655 . 103.79(8) ?
O3 Mg2 C12 . . 29.61(7) ?
O4 Mg2 C12 . . 31.23(7) ?
O5 Mg2 C12 1_655 . 138.13(8) ?
O8 Mg2 C13 2_655 1_655 90.58(9) ?
O2 Mg2 C13 2_656 1_655 127.17(9) ?
O6 Mg2 C13 1_655 1_655 29.53(7) ?
O3 Mg2 C13 . 1_655 103.87(8) ?
O4 Mg2 C13 . 1_655 137.56(8) ?
O5 Mg2 C13 1_655 1_655 31.17(7) ?
C12 Mg2 C13 . 1_655 125.61(8) ?
O8 Mg2 Mg1 2_655 . 67.01(6) ?
O2 Mg2 Mg1 2_656 . 95.26(7) ?
O6 Mg2 Mg1 1_655 . 108.69(6) ?
O3 Mg2 Mg1 . . 89.51(5) ?
O4 Mg2 Mg1 . . 28.79(5) ?
O5 Mg2 Mg1 1_655 . 158.50(6) ?
C12 Mg2 Mg1 . . 60.01(6) ?
C13 Mg2 Mg1 1_655 . 134.81(6) ?
O8 Mg2 Mg1 2_655 1_655 94.73(7) ?
O2 Mg2 Mg1 2_656 1_655 67.30(6) ?
O6 Mg2 Mg1 1_655 1_655 89.38(5) ?
O3 Mg2 Mg1 . 1_655 108.98(6) ?
O4 Mg2 Mg1 . 1_655 159.29(6) ?
O5 Mg2 Mg1 1_655 1_655 28.80(5) ?
C12 Mg2 Mg1 . 1_655 135.26(6) ?
C13 Mg2 Mg1 1_655 1_655 59.96(6) ?
Mg1 Mg2 Mg1 . 1_655 153.78(4) ?
O7 Mg1 Mg2 2_655 . 72.41(6) ?
O1 Mg1 Mg2 2_556 . 123.81(7) ?
O4 Mg1 Mg2 . . 32.54(5) ?
O5 Mg1 Mg2 . . 126.52(6) ?
O7 Mg1 Mg2 2_655 1_455 124.43(7) ?
O1 Mg1 Mg2 2_556 1_455 71.99(6) ?
O4 Mg1 Mg2 . 1_455 126.12(6) ?
O5 Mg1 Mg2 . 1_455 32.54(5) ?
Mg2 Mg1 Mg2 . 1_455 153.78(4) ?

loop_
_geom_bond_atom_site_label_1
_geom_bond_atom_site_label_2
_geom_bond_site_symmetry_2
_geom_bond_distance
_geom_bond_publ_flag
Mg1 O1 2_556 1.922(2) y
Mg1 O4 . 1.9443(18) y
Mg1 O5 . 1.9470(18) y
Mg1 O7 2_655 1.919(2) y
Mg2 O2 2_656 1.971(2) y
Mg2 O3 . 2.116(2) y
Mg2 O4 . 2.1713(17) y
Mg2 O5 1_655 2.1739(17) y
Mg2 O6 1_655 2.1147(19) y
Mg2 O8 2_655 1.969(2) y
C1 O2 . 1.240(3) ?
C1 O1 . 1.253(3) ?
C1 C2 . 1.521(3) ?
C2 C3 . 1.529(3) ?
C2 C5 . 1.536(3) ?
C2 C4 . 1.536(4) ?
C3 C8 . 1.526(4) ?
C3 H3A . 0.9700 ?
C3 H3B . 0.9700 ?
C4 C6 . 1.534(4) ?
C4 H4A . 0.9700 ?
C4 H4B . 0.9700 ?
C5 C11 . 1.551(3) ?
C5 H5A . 0.9700 ?
C5 H5B . 0.9700 ?
C6 C10 . 1.527(4) ?
C6 C7 . 1.527(4) ?
C6 H6 . 0.9800 ?
C7 C8 . 1.521(4) ?
C7 H7A . 0.9700 ?
C7 H7B . 0.9700 ?
C8 C9 . 1.530(3) ?
C8 H8 . 0.9800 ?
C9 C11 . 1.534(3) ?
C9 H9A . 0.9700 ?
C9 H9B . 0.9700 ?
C10 C11 . 1.533(3) ?
C10 H10A . 0.9700 ?
C10 H10B . 0.9700 ?
C11 C12 . 1.508(3) ?
C12 O3 . 1.235(3) ?
C12 O4 . 1.295(3) ?
C12 Mg2 . 2.497(3) ?
C13 O6 . 1.234(3) ?
C13 O5 . 1.295(3) ?
C13 C14 . 1.513(3) ?
C13 Mg2 1_455 2.502(2) ?
C14 C17 . 1.528(3) ?
C14 C15 . 1.530(3) ?
C14 C16 . 1.546(3) ?
C15 C22 . 1.534(3) ?
C15 H15A . 0.9700 ?
C15 H15B . 0.9700 ?
C16 C21 . 1.538(3) ?
C16 H16A . 0.9700 ?
C16 H16B . 0.9700 ?
C17 C18 . 1.536(3) ?
C17 H17A . 0.9700 ?
C17 H17B . 0.9700 ?
C18 C20 . 1.520(4) ?
C18 C19 . 1.530(4) ?
C18 H18 . 0.9800 ?
C19 C21 . 1.542(4) ?
C19 H19A . 0.9700 ?
C19 H19B . 0.9700 ?
C20 C22 . 1.522(4) ?
C20 H20A . 0.9700 ?
C20 H20B . 0.9700 ?
C21 C24 . 1.519(4) ?
C21 C23 . 1.531(3) ?
C22 C23 . 1.527(4) ?
C22 H22 . 0.9800 ?
C23 H23A . 0.9700 ?
C23 H23B . 0.9700 ?
C24 O8 . 1.242(3) ?
C24 O7 . 1.257(3) ?
O1 Mg1 2_556 1.9223(19) ?
O2 Mg2 2_656 1.971(2) ?
O5 Mg2 1_455 2.1739(17) ?
O6 Mg2 1_455 2.1147(19) ?
O7 Mg1 2_655 1.919(2) ?
O8 Mg2 2_655 1.969(2) ?
Mg2 C13 1_655 2.502(2) ?
Mg2 Mg1 . 3.5419(11) ?
Mg2 Mg1 1_655 3.5463(11) ?
Mg1 Mg2 1_455 3.5463(11) ?
